data_4510579
loop_
_publ_author_name
'Cantos, Paula M.'
'Cahill, Christopher L.'

_publ_section_title
;
 A Family of UO22+--5-Nitro-1,3-dicarboxylate Hybrid Materials: Structural
 Variation As a Function of pH and Structure Directing Species
;
_journal_issue 6
_journal_name_full 'Crystal Growth &amp; Design'
_journal_page_first 3044
_journal_paper_doi 10.1021/cg500304d
_journal_volume 14
_journal_year 2014
_chemical_formula_sum 'C8 H7 N O10 U'
_chemical_formula_weight 515.18
_space_group_crystal_system triclinic
_space_group_IT_number 2
_space_group_name_Hall '-P 1'
_space_group_name_H-M_alt 'P -1'
_symmetry_cell_setting triclinic
_symmetry_Int_Tables_number 2
_symmetry_space_group_name_Hall '-P 1'
_symmetry_space_group_name_H-M 'P -1'
_atom_sites_solution_hydrogens mixed
_audit_creation_method SHELXL-2013
_cell_angle_alpha 106.698(2)
_cell_angle_beta 103.200(2)
_cell_angle_gamma 90.842(2)
_cell_formula_units_Z 2
_cell_length_a 7.8201(13)
_cell_length_b 8.1694(14)
_cell_length_c 10.2669(18)
_cell_measurement_reflns_used 8830
_cell_measurement_temperature 100(2)
_cell_measurement_theta_max 60.053
_cell_measurement_theta_min 5.225
_cell_volume 609.38(18)
_computing_cell_refinement 'SAINT (Bruker-AXS)'
_computing_data_collection 'SMART V5.05 (Bruker-AXS)'
_computing_data_reduction 'SAINT (Bruker-AXS)'
_computing_molecular_graphics 'SHELXL-2013 (Sheldrick, 1997)'
_computing_publication_material 'WINGX (Farrugia, 1998)'
_computing_structure_refinement 'SHELXL-2013 (Sheldrick, 2013)'
_computing_structure_solution 'SHELXS-2013, G. Sheldrick (1990)'
_diffrn_ambient_temperature 100(2)
_diffrn_measured_fraction_theta_full 1.000
_diffrn_measured_fraction_theta_max 0.913
_diffrn_radiation_probe x-ray
_diffrn_radiation_type MoK\a
_diffrn_radiation_wavelength 0.71073
_diffrn_reflns_av_R_equivalents 0.0451
_diffrn_reflns_av_unetI/netI 0.0490
_diffrn_reflns_Laue_measured_fraction_full 1.000
_diffrn_reflns_Laue_measured_fraction_max 0.913
_diffrn_reflns_limit_h_max 10
_diffrn_reflns_limit_h_min -10
_diffrn_reflns_limit_k_max 11
_diffrn_reflns_limit_k_min -10
_diffrn_reflns_limit_l_max 13
_diffrn_reflns_limit_l_min -14
_diffrn_reflns_number 8754
_diffrn_reflns_point_group_measured_fraction_full 1.000
_diffrn_reflns_point_group_measured_fraction_max 0.913
_diffrn_reflns_theta_full 25.500
_diffrn_reflns_theta_max 30.174
_diffrn_reflns_theta_min 2.135
_diffrn_source 'sealed X-ray tube'
_exptl_absorpt_coefficient_mu 13.371
_exptl_absorpt_correction_T_max 0.7460
_exptl_absorpt_correction_T_min 0.5144
_exptl_absorpt_correction_type multi-scan
_exptl_absorpt_process_details 'SADABS, G Sheldrick (1999)'
_exptl_crystal_colour yellow
_exptl_crystal_density_diffrn 2.808
_exptl_crystal_description plate
_exptl_crystal_F_000 468
_exptl_crystal_size_max 0.03
_exptl_crystal_size_mid 0.03
_exptl_crystal_size_min 0.02
_refine_diff_density_max 1.324
_refine_diff_density_min -1.669
_refine_diff_density_rms 0.209
_refine_ls_extinction_method none
_refine_ls_goodness_of_fit_ref 1.035
_refine_ls_hydrogen_treatment mixed
_refine_ls_matrix_type full
_refine_ls_number_parameters 197
_refine_ls_number_reflns 3613
_refine_ls_number_restraints 0
_refine_ls_restrained_S_all 1.035
_refine_ls_R_factor_all 0.0244
_refine_ls_R_factor_gt 0.0233
_refine_ls_shift/su_max 0.004
_refine_ls_shift/su_mean 0.000
_refine_ls_structure_factor_coef Fsqd
_refine_ls_weighting_details 'w=1/[\s^2^(Fo^2^)+(0.0173P)^2^+0.1045P] where P=(Fo^2^+2Fc^2^)/3'
_refine_ls_weighting_scheme calc
_refine_ls_wR_factor_gt 0.0565
_refine_ls_wR_factor_ref 0.0571
_reflns_Friedel_coverage 0.000
_reflns_number_gt 3180
_reflns_number_total 3299
_reflns_threshold_expression 'I > 2\s(I)'
_cod_data_source_file cg500304d_si_002.cif
_cod_data_source_block Compound1
_cod_depositor_comments 'Adding full bibliography for 4510579--4510582.cif.'
_cod_database_code 4510579
_shelx_space_group_comment
;
The symmetry employed for this shelxl refinement is uniquely defined
by the following loop, which should always be used as a source of
symmetry information in preference to the above space-group names.
They are only intended as comments.
;
_shelxl_version_number 2013-4

loop_
_space_group_symop_operation_xyz
'x, y, z'
'-x, -y, -z'

loop_
_atom_site_label
_atom_site_type_symbol
_atom_site_fract_x
_atom_site_fract_y
_atom_site_fract_z
_atom_site_U_iso_or_equiv
_atom_site_adp_type
_atom_site_occupancy
_atom_site_site_symmetry_order
_atom_site_calc_flag
_atom_site_refinement_flags_posn
_atom_site_refinement_flags_adp
C1 C 0.6669(5) 0.1025(5) 0.7045(4) 0.0101(6) Uani 1 1 d . .
C2 C 0.7963(4) 0.1793(4) 0.8424(4) 0.0082(6) Uani 1 1 d . .
C3 C 0.7495(5) 0.3091(5) 0.9499(4) 0.0109(6) Uani 1 1 d . .
H3 H 0.6374 0.3477 0.9360 0.013 Uiso 1 1 calc R U
C4 C 0.8728(5) 0.3782(4) 1.0765(4) 0.0090(6) Uani 1 1 d . .
C5 C 1.0425(5) 0.3266(4) 1.0970(4) 0.0100(6) Uani 1 1 d . .
H1 H 1.1258 0.3754 1.1809 0.012 Uiso 1 1 calc R U
C6 C 1.0848(5) 0.2008(5) 0.9892(4) 0.0102(6) Uani 1 1 d . .
C7 C 0.9649(4) 0.1233(4) 0.8630(4) 0.0098(6) Uani 1 1 d . .
H2 H 0.9961 0.0361 0.7938 0.012 Uiso 1 1 calc R U
C8 C 0.8239(5) 0.5109(4) 1.1937(4) 0.0099(6) Uani 1 1 d . .
N1 N 1.2667(4) 0.1472(5) 1.0097(4) 0.0174(7) Uani 1 1 d . .
O1 O 0.6373(4) 0.6057(4) 1.4728(3) 0.0158(6) Uani 1 1 d . .
O2 O 0.8608(4) 0.9155(3) 1.3792(3) 0.0130(5) Uani 1 1 d . .
O3 O 0.6848(3) 0.5851(3) 1.1751(3) 0.0136(5) Uani 1 1 d . .
O4 O 0.9277(3) 0.5458(3) 1.3164(3) 0.0117(5) Uani 1 1 d . .
O5 O 0.9970(4) 0.7386(4) 1.6008(3) 0.0119(5) Uani 1 1 d . .
O6 O 0.7082(4) -0.0250(3) 0.6195(3) 0.0149(5) Uani 1 1 d . .
O7 O 0.5233(4) 0.1671(4) 0.6824(3) 0.0183(6) Uani 1 1 d . .
O8 O 1.2991(4) 0.0271(4) 0.9181(3) 0.0244(7) Uani 1 1 d . .
O9 O 1.3731(4) 0.2222(5) 1.1191(4) 0.0358(9) Uani 1 1 d . .
OW1 O 0.6561(4) 1.2249(4) 1.3678(4) 0.0258(7) Uani 1 1 d . .
U1 U 0.74527(2) 0.76327(2) 1.42514(2) 0.00760(5) Uani 1 1 d . .
H4 H 1.081(13) 0.772(12) 1.622(10) 0.10(4) Uiso 1 1 d . .
H5 H 1.006(7) 0.646(7) 1.639(6) 0.029(14) Uiso 1 1 d . .
H6 H 0.574(8) 1.185(8) 1.275(7) 0.048(18) Uiso 1 1 d . .
H7 H 0.616(8) 1.305(8) 1.411(6) 0.035(16) Uiso 1 1 d . .

loop_
_atom_site_aniso_label
_atom_site_aniso_U_11
_atom_site_aniso_U_22
_atom_site_aniso_U_33
_atom_site_aniso_U_23
_atom_site_aniso_U_13
_atom_site_aniso_U_12
C1 0.0104(15) 0.0094(16) 0.0100(16) 0.0008(13) 0.0041(13) 0.0023(12)
C2 0.0102(15) 0.0076(15) 0.0060(15) 0.0014(12) 0.0008(12) 0.0020(12)
C3 0.0119(16) 0.0098(15) 0.0110(16) 0.0025(13) 0.0033(13) 0.0056(12)
C4 0.0118(15) 0.0058(15) 0.0103(16) 0.0013(12) 0.0056(13) 0.0039(12)
C5 0.0106(15) 0.0082(15) 0.0102(16) 0.0023(12) 0.0009(13) 0.0015(12)
C6 0.0090(15) 0.0094(16) 0.0120(17) 0.0029(13) 0.0025(13) 0.0036(12)
C7 0.0096(15) 0.0105(16) 0.0110(16) 0.0036(13) 0.0057(13) 0.0043(12)
C8 0.0124(16) 0.0078(15) 0.0075(16) -0.0015(12) 0.0034(13) 0.0024(12)
N1 0.0115(14) 0.0227(17) 0.0153(16) 0.0021(13) 0.0020(12) 0.0083(12)
O1 0.0156(13) 0.0137(13) 0.0189(15) 0.0034(11) 0.0075(11) -0.0008(10)
O2 0.0154(13) 0.0096(12) 0.0131(13) 0.0026(10) 0.0027(11) -0.0003(10)
O3 0.0127(12) 0.0123(12) 0.0131(13) -0.0009(10) 0.0034(10) 0.0060(10)
O4 0.0145(12) 0.0112(12) 0.0079(12) 0.0005(9) 0.0024(10) 0.0060(9)
O5 0.0125(13) 0.0128(13) 0.0101(12) 0.0043(10) 0.0009(10) 0.0032(10)
O6 0.0134(12) 0.0168(13) 0.0098(12) -0.0029(10) 0.0015(10) 0.0066(10)
O7 0.0139(13) 0.0187(14) 0.0134(13) -0.0063(11) -0.0004(11) 0.0083(10)
O8 0.0202(14) 0.0306(17) 0.0152(14) -0.0038(12) 0.0029(12) 0.0130(12)
O9 0.0160(15) 0.045(2) 0.0254(18) -0.0141(15) -0.0045(13) 0.0146(14)
OW1 0.0167(14) 0.0189(16) 0.038(2) 0.0047(14) 0.0049(14) 0.0050(12)
U1 0.00761(8) 0.00702(8) 0.00652(8) -0.00042(5) 0.00146(5) 0.00235(5)

loop_
_atom_type_symbol
_atom_type_description
_atom_type_scat_dispersion_real
_atom_type_scat_dispersion_imag
_atom_type_scat_source
C C 0.0033 0.0016 'International Tables Vol C Tables 4.2.6.8 and 6.1.1.4'
N N 0.0061 0.0033 'International Tables Vol C Tables 4.2.6.8 and 6.1.1.4'
O O 0.0106 0.0060 'International Tables Vol C Tables 4.2.6.8 and 6.1.1.4'
U U -9.6767 9.6646 'International Tables Vol C Tables 4.2.6.8 and 6.1.1.4'
H H 0.0000 0.0000 'International Tables Vol C Tables 4.2.6.8 and 6.1.1.4'

loop_
_geom_angle_atom_site_label_1
_geom_angle_atom_site_label_2
_geom_angle_atom_site_label_3
_geom_angle
_geom_angle_site_symmetry_1
_geom_angle_site_symmetry_3
O7 C1 O6 124.1(3) . .
O7 C1 C2 118.2(3) . .
O6 C1 C2 117.7(3) . .
C7 C2 C3 120.2(3) . .
C7 C2 C1 119.1(3) . .
C3 C2 C1 120.6(3) . .
C4 C3 C2 119.2(3) . .
C5 C4 C3 121.1(3) . .
C5 C4 C8 118.8(3) . .
C3 C4 C8 120.1(3) . .
C6 C5 C4 118.3(3) . .
C5 C6 C7 122.9(3) . .
C5 C6 N1 118.5(3) . .
C7 C6 N1 118.6(3) . .
C6 C7 C2 118.2(3) . .
O3 C8 O4 120.1(3) . .
O3 C8 C4 122.0(3) . .
O4 C8 C4 117.9(3) . .
O3 C8 U1 60.53(18) . .
O4 C8 U1 59.62(17) . .
C4 C8 U1 177.5(3) . .
O9 N1 O8 124.3(3) . .
O9 N1 C6 117.8(3) . .
O8 N1 C6 117.9(3) . .
C8 O3 U1 93.4(2) . .
C8 O4 U1 93.8(2) . .
C1 O6 U1 167.1(3) . 1_544
C1 O7 U1 163.0(3) . 2_667
O2 U1 O1 177.57(11) . .
O2 U1 O7 92.34(12) . 2_667
O1 U1 O7 89.98(13) . 2_667
O2 U1 O6 89.88(12) . 1_566
O1 U1 O6 91.09(12) . 1_566
O7 U1 O6 84.04(9) 2_667 1_566
O2 U1 O5 92.56(12) . .
O1 U1 O5 85.44(12) . .
O7 U1 O5 162.24(10) 2_667 .
O6 U1 O5 78.91(10) 1_566 .
O2 U1 O4 88.07(11) . .
O1 U1 O4 89.96(11) . .
O7 U1 O4 126.74(9) 2_667 .
O6 U1 O4 149.21(9) 1_566 .
O5 U1 O4 70.50(9) . .
O2 U1 O3 87.38(11) . .
O1 U1 O3 92.55(12) . .
O7 U1 O3 74.15(9) 2_667 .
O6 U1 O3 157.87(10) 1_566 .
O5 U1 O3 123.14(9) . .
O4 U1 O3 52.66(8) . .
O2 U1 C8 87.08(12) . .
O1 U1 C8 91.79(12) . .
O7 U1 C8 100.17(10) 2_667 .
O6 U1 C8 174.90(10) 1_566 .
O5 U1 C8 97.13(10) . .
O4 U1 C8 26.63(9) . .
O3 U1 C8 26.03(9) . .

loop_
_geom_bond_atom_site_label_1
_geom_bond_atom_site_label_2
_geom_bond_distance
_geom_bond_site_symmetry_2
C1 O7 1.250(4) .
C1 O6 1.251(4) .
C1 C2 1.496(5) .
C2 C7 1.392(5) .
C2 C3 1.415(5) .
C3 C4 1.388(5) .
C4 C5 1.387(5) .
C4 C8 1.498(5) .
C5 C6 1.383(5) .
C6 C7 1.384(5) .
C6 N1 1.481(5) .
C8 O3 1.256(4) .
C8 O4 1.283(4) .
C8 U1 2.857(3) .
N1 O9 1.221(5) .
N1 O8 1.223(4) .
O1 U1 1.769(3) .
O2 U1 1.756(3) .
O3 U1 2.492(3) .
O4 U1 2.470(2) .
O5 U1 2.402(3) .
O6 U1 2.314(3) 1_544
O7 U1 2.300(3) 2_667
U1 O7 2.300(3) 2_667
U1 O6 2.314(3) 1_566
